data_7213537
loop_
_publ_author_name
'Clayden, Jonathan'
'Pink, Jennifer H.'
'Westlund, Neil'
'Frampton, Christopher S.'

_publ_section_title
;
 Atroposelectivity in the electrophilic substitution reactions of
 laterally lithiated and silylated tertiary amides
;
_journal_issue 7
_journal_name_full 'Journal of the Chemical Society, Perkin Transactions 1'
_journal_page_first 901
_journal_paper_doi 10.1039/b200358a
_journal_year 2002
_chemical_formula_sum 'C26 H29 N O2'
_chemical_formula_weight 387.50
_chemical_name_common
;
RWX0315/Wilson/NW-C076-2/5107/28-9-98.
;
_chemical_name_systematic
;
?
;
_space_group_IT_number 4
_symmetry_cell_setting monoclinic
_symmetry_space_group_name_Hall 'P 2yb'
_symmetry_space_group_name_H-M 'P 1 21 1'
_atom_sites_solution_hydrogens geom
_atom_sites_solution_primary direct
_atom_sites_solution_secondary difmap
_audit_creation_method SHELXL-97
_cell_angle_alpha 90.00
_cell_angle_beta 99.39(2)
_cell_angle_gamma 90.00
_cell_formula_units_Z 2
_cell_length_a 7.4893(18)
_cell_length_b 13.585(4)
_cell_length_c 11.005(4)
_cell_measurement_reflns_used 8192
_cell_measurement_temperature 123(1)
_cell_measurement_theta_max 26.36
_cell_measurement_theta_min 1.88
_cell_volume 1104.7(6)
_computing_cell_refinement 'SMART V5 & SAINT V5 (Bruker AXS, 1997)'
_computing_data_collection 'SMART V5 (Bruker AXS, 1997)'
_computing_data_reduction 'SAINT V5 (Bruker AXS, 1997)'
_computing_molecular_graphics 'SHELXTL V5.10 (Sheldrick, 1997)'
_computing_publication_material 'SHELXTL V5.10 (Sheldrick, 1997)'
_computing_structure_refinement 'SHELXTL V5.10 (Sheldrick, 1997)'
_computing_structure_solution 'SHELXTL V5.10 (Sheldrick, 1997)'
_diffrn_ambient_temperature 123(1)
_diffrn_detector_area_resol_mean 8.192
_diffrn_measured_fraction_theta_full 0.999
_diffrn_measured_fraction_theta_max 0.999
_diffrn_measurement_device_type 'Bruker AXS 1K SMART CCD area detector'
_diffrn_measurement_method 'narrow frame omega scans'
_diffrn_radiation_monochromator graphite
_diffrn_radiation_source 'fine-focus sealed tube'
_diffrn_radiation_type MoK\a
_diffrn_radiation_wavelength 0.71073
_diffrn_reflns_av_R_equivalents 0.0218
_diffrn_reflns_av_sigmaI/netI 0.0290
_diffrn_reflns_limit_h_max 9
_diffrn_reflns_limit_h_min -8
_diffrn_reflns_limit_k_max 16
_diffrn_reflns_limit_k_min -16
_diffrn_reflns_limit_l_max 13
_diffrn_reflns_limit_l_min -13
_diffrn_reflns_number 11086
_diffrn_reflns_theta_full 26.36
_diffrn_reflns_theta_max 26.36
_diffrn_reflns_theta_min 1.88
_diffrn_standards_decay_% none
_diffrn_standards_number 'see text'
_exptl_absorpt_coefficient_mu 0.073
_exptl_absorpt_correction_type none
_exptl_crystal_colour 'Off white'
_exptl_crystal_density_diffrn 1.165
_exptl_crystal_density_meas ?
_exptl_crystal_density_method 'not measured'
_exptl_crystal_description Plate
_exptl_crystal_F_000 416
_exptl_crystal_size_max 0.50
_exptl_crystal_size_mid 0.35
_exptl_crystal_size_min 0.10
_refine_diff_density_max 0.127
_refine_diff_density_min -0.185
_refine_diff_density_rms 0.035
_refine_ls_abs_structure_details 'Flack H D (1983), Acta Cryst. A39, 876-881 Abolute structure not determined'
_refine_ls_abs_structure_Flack 0.2(9)
_refine_ls_extinction_method none
_refine_ls_goodness_of_fit_ref 1.016
_refine_ls_hydrogen_treatment mixed
_refine_ls_matrix_type full
_refine_ls_number_parameters 267
_refine_ls_number_reflns 4494
_refine_ls_number_restraints 1
_refine_ls_restrained_S_all 1.016
_refine_ls_R_factor_all 0.0405
_refine_ls_R_factor_gt 0.0363
_refine_ls_shift/su_max 0.000
_refine_ls_shift/su_mean 0.000
_refine_ls_structure_factor_coef Fsqd
_refine_ls_weighting_details 'calc w=1/[\s^2^(Fo^2^)+(0.0600P)^2^+0.0600P] where P=(Fo^2^+2Fc^2^)/3'
_refine_ls_weighting_scheme calc
_refine_ls_wR_factor_gt 0.0891
_refine_ls_wR_factor_ref 0.0917
_reflns_number_gt 4153
_reflns_number_total 4494
_reflns_threshold_expression >2sigma(I)
_cod_data_source_file b200358asup1.cif
_cod_data_source_block 0331s
_cod_depositor_comments
;
The following automatic conversions were performed:

'_symmetry_cell_setting' value 'Monoclinic' changed to 'monoclinic'
according to /home/saulius/struct/CIF-dictionaries/cif_core.dic
dictionary named 'cif_core.dic' version 2.4.2 from 2011-04-26.

Automatic conversion script
Id: cif_fix_values 1891 2012-01-12 08:04:46Z andrius 

The following automatic conversions were performed:

'_exptl_crystal_density_meas' value 'not_measured' was changed to '?'
- the value is perceived as not measured.

Automatic conversion script
Id: cif_fix_values 3008 2015-01-20 13:52:24Z robertas 
;
_cod_original_cell_volume 1104.7(5)
_cod_original_sg_symbol_H-M P21
_cod_original_formula_sum 'C26 H29 N1 O2'
_cod_database_code 7213537

loop_
_symmetry_equiv_pos_as_xyz
'x, y, z'
'-x, y+1/2, -z'

loop_
_atom_site_label
_atom_site_type_symbol
_atom_site_fract_x
_atom_site_fract_y
_atom_site_fract_z
_atom_site_U_iso_or_equiv
_atom_site_adp_type
_atom_site_occupancy
_atom_site_symmetry_multiplicity
_atom_site_calc_flag
_atom_site_refinement_flags
O1 O 0.13464(13) 0.09497(7) -0.16997(9) 0.0205(2) Uani 1 1 d .
O2 O -0.02078(19) 0.45295(8) -0.38218(13) 0.0404(3) Uani 1 1 d .
N1 N 0.42978(16) 0.13649(8) -0.11191(11) 0.0174(2) Uani 1 1 d .
C1 C 0.08962(19) 0.41960(10) -0.09882(14) 0.0218(3) Uani 1 1 d .
H1A H 0.0639 0.4758 -0.1501 0.026 Uiso 1 1 calc R
C2 C 0.06373(19) 0.42437(11) 0.02078(15) 0.0240(3) Uani 1 1 d .
H2A H 0.0231 0.4840 0.0521 0.029 Uiso 1 1 calc R
C3 C 0.0969(2) 0.34116(11) 0.09879(14) 0.0226(3) Uani 1 1 d .
C4 C 0.0663(2) 0.34336(13) 0.22244(15) 0.0294(4) Uani 1 1 d .
H4A H 0.0275 0.4027 0.2558 0.035 Uiso 1 1 calc R
C5 C 0.0922(2) 0.26051(14) 0.29443(15) 0.0330(4) Uani 1 1 d .
H5A H 0.0704 0.2628 0.3770 0.040 Uiso 1 1 calc R
C6 C 0.1508(2) 0.17202(13) 0.24701(14) 0.0299(4) Uani 1 1 d .
H6A H 0.1671 0.1149 0.2975 0.036 Uiso 1 1 calc R
C7 C 0.1843(2) 0.16797(11) 0.12822(14) 0.0228(3) Uani 1 1 d .
H7A H 0.2254 0.1082 0.0974 0.027 Uiso 1 1 calc R
C8 C 0.15832(19) 0.25229(10) 0.05074(14) 0.0198(3) Uani 1 1 d .
C9 C 0.19037(18) 0.25051(10) -0.07412(13) 0.0162(3) Uani 1 1 d .
C10 C 0.25108(18) 0.15418(10) -0.12348(12) 0.0163(3) Uani 1 1 d .
C11 C 0.4961(2) 0.04115(10) -0.15391(15) 0.0221(3) Uani 1 1 d .
H11A H 0.6312 0.0435 -0.1350 0.027 Uiso 1 1 calc R
C12 C 0.4373(2) -0.04629(11) -0.08307(17) 0.0299(4) Uani 1 1 d .
H12A H 0.4735 -0.0352 0.0055 0.045 Uiso 1 1 calc R
H12B H 0.4952 -0.1063 -0.1071 0.045 Uiso 1 1 calc R
H12C H 0.3055 -0.0535 -0.1021 0.045 Uiso 1 1 calc R
C13 C 0.4465(3) 0.02880(13) -0.29259(17) 0.0361(4) Uani 1 1 d .
H13A H 0.4796 0.0885 -0.3337 0.054 Uiso 1 1 calc R
H13B H 0.3159 0.0176 -0.3143 0.054 Uiso 1 1 calc R
H13C H 0.5120 -0.0276 -0.3191 0.054 Uiso 1 1 calc R
C14 C 0.56868(19) 0.20846(10) -0.05633(14) 0.0205(3) Uani 1 1 d .
H14A H 0.5043 0.2711 -0.0431 0.025 Uiso 1 1 calc R
C15 C 0.6640(2) 0.17369(12) 0.06928(15) 0.0282(3) Uani 1 1 d .
H15A H 0.5748 0.1648 0.1244 0.042 Uiso 1 1 calc R
H15B H 0.7536 0.2229 0.1042 0.042 Uiso 1 1 calc R
H15C H 0.7250 0.1109 0.0601 0.042 Uiso 1 1 calc R
C16 C 0.7034(2) 0.23174(11) -0.14265(16) 0.0277(3) Uani 1 1 d .
H16A H 0.6375 0.2444 -0.2257 0.042 Uiso 1 1 calc R
H16B H 0.7850 0.1756 -0.1450 0.042 Uiso 1 1 calc R
H16C H 0.7740 0.2901 -0.1127 0.042 Uiso 1 1 calc R
C17 C 0.15430(19) 0.33243(10) -0.14873(14) 0.0187(3) Uani 1 1 d .
C18 C 0.1867(2) 0.33415(11) -0.28205(14) 0.0230(3) Uani 1 1 d .
H18A H 0.2209 0.2666 -0.3061 0.028 Uiso 1 1 calc R
C19 C 0.3394(2) 0.40645(12) -0.29798(16) 0.0303(4) Uani 1 1 d .
H19A H 0.4500 0.3880 -0.2421 0.046 Uiso 1 1 calc R
H19B H 0.3037 0.4733 -0.2787 0.046 Uiso 1 1 calc R
H19C H 0.3617 0.4040 -0.3832 0.046 Uiso 1 1 calc R
C20 C 0.0116(2) 0.36575(11) -0.36558(15) 0.0256(3) Uani 1 1 d .
C21 C -0.1196(2) 0.29081(11) -0.42636(13) 0.0228(3) Uani 1 1 d .
C22 C -0.0894(2) 0.18937(11) -0.41805(14) 0.0266(3) Uani 1 1 d .
H22A H 0.0159 0.1645 -0.3676 0.032 Uiso 1 1 calc R
C23 C -0.2128(2) 0.12506(12) -0.48320(16) 0.0327(4) Uani 1 1 d .
H23A H -0.1905 0.0562 -0.4779 0.039 Uiso 1 1 calc R
C24 C -0.3677(3) 0.15977(13) -0.55567(17) 0.0380(4) Uani 1 1 d .
H24A H -0.4514 0.1152 -0.6005 0.046 Uiso 1 1 calc R
C25 C -0.4004(3) 0.26057(15) -0.56265(19) 0.0425(5) Uani 1 1 d .
H25A H -0.5074 0.2850 -0.6117 0.051 Uiso 1 1 calc R
C26 C -0.2777(2) 0.32506(13) -0.49842(16) 0.0326(4) Uani 1 1 d .
H26A H -0.3013 0.3938 -0.5033 0.039 Uiso 1 1 calc R

loop_
_atom_site_aniso_label
_atom_site_aniso_U_11
_atom_site_aniso_U_22
_atom_site_aniso_U_33
_atom_site_aniso_U_23
_atom_site_aniso_U_13
_atom_site_aniso_U_12
O1 0.0186(5) 0.0163(5) 0.0253(6) 0.0003(4) 0.0004(4) -0.0026(4)
O2 0.0457(8) 0.0202(6) 0.0491(8) 0.0047(5) -0.0108(6) 0.0041(5)
N1 0.0163(6) 0.0136(5) 0.0223(6) -0.0013(5) 0.0036(5) -0.0005(4)
C1 0.0149(7) 0.0161(7) 0.0339(9) 0.0001(6) 0.0020(6) 0.0009(6)
C2 0.0161(7) 0.0191(7) 0.0372(9) -0.0085(6) 0.0051(6) -0.0001(6)
C3 0.0137(7) 0.0273(8) 0.0270(8) -0.0065(6) 0.0039(6) -0.0039(6)
C4 0.0217(8) 0.0372(9) 0.0304(9) -0.0125(7) 0.0077(7) -0.0028(7)
C5 0.0275(9) 0.0508(11) 0.0220(8) -0.0076(8) 0.0079(7) -0.0061(7)
C6 0.0265(8) 0.0390(9) 0.0239(8) 0.0029(7) 0.0032(6) -0.0087(7)
C7 0.0178(7) 0.0266(8) 0.0240(7) -0.0004(6) 0.0036(5) -0.0037(6)
C8 0.0126(6) 0.0228(7) 0.0242(7) -0.0029(6) 0.0033(5) -0.0045(5)
C9 0.0093(6) 0.0172(6) 0.0221(7) -0.0014(6) 0.0024(5) -0.0016(5)
C10 0.0175(7) 0.0161(7) 0.0152(6) 0.0037(5) 0.0026(5) -0.0009(5)
C11 0.0188(7) 0.0159(7) 0.0320(8) -0.0037(6) 0.0052(6) 0.0022(6)
C12 0.0263(8) 0.0169(7) 0.0459(10) 0.0031(7) 0.0039(7) 0.0030(6)
C13 0.0445(10) 0.0314(9) 0.0345(9) -0.0098(7) 0.0130(8) 0.0030(7)
C14 0.0151(6) 0.0148(6) 0.0310(8) -0.0043(6) 0.0017(6) -0.0006(5)
C15 0.0225(8) 0.0281(8) 0.0318(8) -0.0033(7) -0.0022(6) -0.0015(6)
C16 0.0196(7) 0.0226(8) 0.0425(9) -0.0002(7) 0.0094(7) -0.0027(6)
C17 0.0133(7) 0.0179(7) 0.0249(8) -0.0008(6) 0.0030(6) -0.0022(5)
C18 0.0252(8) 0.0187(7) 0.0256(8) 0.0036(6) 0.0057(6) 0.0024(6)
C19 0.0306(9) 0.0276(8) 0.0341(9) 0.0082(7) 0.0089(7) -0.0022(7)
C20 0.0324(9) 0.0214(8) 0.0233(8) 0.0033(6) 0.0053(6) 0.0032(6)
C21 0.0286(8) 0.0243(8) 0.0164(7) 0.0022(6) 0.0069(6) 0.0023(6)
C22 0.0325(8) 0.0237(8) 0.0228(7) 0.0011(6) 0.0026(6) 0.0038(6)
C23 0.0403(10) 0.0255(8) 0.0317(9) -0.0033(7) 0.0036(7) -0.0011(7)
C24 0.0390(10) 0.0347(10) 0.0375(9) -0.0056(8) -0.0017(8) -0.0066(8)
C25 0.0357(10) 0.0396(11) 0.0469(11) 0.0020(9) -0.0091(8) 0.0029(8)
C26 0.0329(9) 0.0257(8) 0.0374(10) 0.0026(7) 0.0000(7) 0.0049(7)

loop_
_atom_type_symbol
_atom_type_description
_atom_type_scat_dispersion_real
_atom_type_scat_dispersion_imag
_atom_type_scat_source
C C 0.0033 0.0016 'International Tables Vol C Tables 4.2.6.8 and 6.1.1.4'
H H 0.0000 0.0000 'International Tables Vol C Tables 4.2.6.8 and 6.1.1.4'
N N 0.0061 0.0033 'International Tables Vol C Tables 4.2.6.8 and 6.1.1.4'
O O 0.0106 0.0060 'International Tables Vol C Tables 4.2.6.8 and 6.1.1.4'

loop_
_geom_angle_atom_site_label_1
_geom_angle_atom_site_label_2
_geom_angle_atom_site_label_3
_geom_angle
C10 N1 C14 122.74(11)
C10 N1 C11 120.23(11)
C14 N1 C11 117.02(11)
C2 C1 C17 121.56(13)
C1 C2 C3 120.59(13)
C2 C3 C4 121.69(14)
C2 C3 C8 119.12(13)
C4 C3 C8 119.17(14)
C5 C4 C3 120.51(15)
C4 C5 C6 120.62(14)
C7 C6 C5 120.25(15)
C6 C7 C8 120.69(15)
C7 C8 C3 118.75(13)
C7 C8 C9 122.22(13)
C3 C8 C9 119.02(13)
C17 C9 C8 120.57(12)
C17 C9 C10 121.54(12)
C8 C9 C10 117.73(12)
O1 C10 N1 123.20(13)
O1 C10 C9 118.59(12)
N1 C10 C9 118.20(11)
N1 C11 C13 111.65(13)
N1 C11 C12 112.37(12)
C13 C11 C12 112.56(13)
N1 C14 C15 111.27(12)
N1 C14 C16 111.69(12)
C15 C14 C16 111.66(13)
C9 C17 C1 119.08(13)
C9 C17 C18 122.47(12)
C1 C17 C18 118.42(12)
C17 C18 C20 109.02(12)
C17 C18 C19 110.91(13)
C20 C18 C19 109.35(12)
O2 C20 C21 119.70(15)
O2 C20 C18 119.48(15)
C21 C20 C18 120.83(13)
C26 C21 C22 118.67(15)
C26 C21 C20 117.57(14)
C22 C21 C20 123.73(14)
C23 C22 C21 120.12(15)
C24 C23 C22 120.75(16)
C23 C24 C25 119.50(16)
C26 C25 C24 120.06(17)
C25 C26 C21 120.88(16)
C2 C1 H1A 119.2
C17 C1 H1A 119.2
C1 C2 H2A 119.7
C3 C2 H2A 119.7
C5 C4 H4A 119.7
C3 C4 H4A 119.7
C4 C5 H5A 119.7
C6 C5 H5A 119.7
C7 C6 H6A 119.9
C5 C6 H6A 119.9
C6 C7 H7A 119.7
C8 C7 H7A 119.7
N1 C11 H11A 106.6
C13 C11 H11A 106.6
C12 C11 H11A 106.6
C11 C12 H12A 109.5
C11 C12 H12B 109.5
H12A C12 H12B 109.5
C11 C12 H12C 109.5
H12A C12 H12C 109.5
H12B C12 H12C 109.5
C11 C13 H13A 109.5
C11 C13 H13B 109.5
H13A C13 H13B 109.5
C11 C13 H13C 109.5
H13A C13 H13C 109.5
H13B C13 H13C 109.5
N1 C14 H14A 107.3
C15 C14 H14A 107.3
C16 C14 H14A 107.3
C14 C15 H15A 109.5
C14 C15 H15B 109.5
H15A C15 H15B 109.5
C14 C15 H15C 109.5
H15A C15 H15C 109.5
H15B C15 H15C 109.5
C14 C16 H16A 109.5
C14 C16 H16B 109.5
H16A C16 H16B 109.5
C14 C16 H16C 109.5
H16A C16 H16C 109.5
H16B C16 H16C 109.5
C17 C18 H18A 109.2
C20 C18 H18A 109.2
C19 C18 H18A 109.2
C18 C19 H19A 109.5
C18 C19 H19B 109.5
H19A C19 H19B 109.5
C18 C19 H19C 109.5
H19A C19 H19C 109.5
H19B C19 H19C 109.5
C23 C22 H22A 119.9
C21 C22 H22A 119.9
C24 C23 H23A 119.6
C22 C23 H23A 119.6
C23 C24 H24A 120.2
C25 C24 H24A 120.2
C26 C25 H25A 120.0
C24 C25 H25A 120.0
C25 C26 H26A 119.6
C21 C26 H26A 119.6

loop_
_geom_bond_atom_site_label_1
_geom_bond_atom_site_label_2
_geom_bond_distance
O1 C10 1.2344(17)
O2 C20 1.2169(19)
N1 C10 1.3452(18)
N1 C14 1.4848(18)
N1 C11 1.4875(18)
C1 C2 1.363(2)
C1 C17 1.423(2)
C2 C3 1.417(2)
C3 C4 1.417(2)
C3 C8 1.424(2)
C4 C5 1.372(3)
C5 C6 1.409(3)
C6 C7 1.372(2)
C7 C8 1.422(2)
C8 C9 1.433(2)
C9 C17 1.383(2)
C9 C10 1.5149(19)
C11 C13 1.520(2)
C11 C12 1.525(2)
C14 C15 1.524(2)
C14 C16 1.527(2)
C17 C18 1.526(2)
C18 C20 1.535(2)
C18 C19 1.539(2)
C20 C21 1.495(2)
C21 C26 1.394(2)
C21 C22 1.397(2)
C22 C23 1.384(2)
C23 C24 1.379(3)
C24 C25 1.391(3)
C25 C26 1.378(3)
C1 H1A 0.9500
C2 H2A 0.9500
C4 H4A 0.9500
C5 H5A 0.9500
C6 H6A 0.9500
C7 H7A 0.9500
C11 H11A 1.0000
C12 H12A 0.9800
C12 H12B 0.9800
C12 H12C 0.9800
C13 H13A 0.9800
C13 H13B 0.9800
C13 H13C 0.9800
C14 H14A 1.0000
C15 H15A 0.9800
C15 H15B 0.9800
C15 H15C 0.9800
C16 H16A 0.9800
C16 H16B 0.9800
C16 H16C 0.9800
C18 H18A 1.0000
C19 H19A 0.9800
C19 H19B 0.9800
C19 H19C 0.9800
C22 H22A 0.9500
C23 H23A 0.9500
C24 H24A 0.9500
C25 H25A 0.9500
C26 H26A 0.9500

loop_
_geom_torsion_atom_site_label_1
_geom_torsion_atom_site_label_2
_geom_torsion_atom_site_label_3
_geom_torsion_atom_site_label_4
_geom_torsion
C17 C1 C2 C3 -1.5(2)
C1 C2 C3 C4 -178.22(13)
C1 C2 C3 C8 0.2(2)
C2 C3 C4 C5 177.22(15)
C8 C3 C4 C5 -1.2(2)
C3 C4 C5 C6 0.4(2)
C4 C5 C6 C7 0.6(2)
C5 C6 C7 C8 -0.9(2)
C6 C7 C8 C3 0.1(2)
C6 C7 C8 C9 -179.40(13)
C2 C3 C8 C7 -177.52(14)
C4 C3 C8 C7 0.94(19)
C2 C3 C8 C9 1.97(19)
C4 C3 C8 C9 -179.57(14)
C7 C8 C9 C17 176.51(13)
C3 C8 C9 C17 -2.96(19)
C7 C8 C9 C10 0.98(19)
C3 C8 C9 C10 -178.49(12)
C14 N1 C10 O1 179.71(13)
C11 N1 C10 O1 -1.2(2)
C14 N1 C10 C9 -1.81(18)
C11 N1 C10 C9 177.31(12)
C17 C9 C10 O1 -87.82(16)
C8 C9 C10 O1 87.66(16)
C17 C9 C10 N1 93.64(16)
C8 C9 C10 N1 -90.88(15)
C10 N1 C11 C13 65.15(17)
C14 N1 C11 C13 -115.68(15)
C10 N1 C11 C12 -62.43(17)
C14 N1 C11 C12 116.74(14)
C10 N1 C14 C15 109.13(15)
C11 N1 C14 C15 -70.02(16)
C10 N1 C14 C16 -125.34(14)
C11 N1 C14 C16 55.51(16)
C8 C9 C17 C1 1.75(19)
C10 C9 C17 C1 177.10(12)
C8 C9 C17 C18 179.83(13)
C10 C9 C17 C18 -4.8(2)
C2 C1 C17 C9 0.5(2)
C2 C1 C17 C18 -177.67(14)
C9 C17 C18 C20 126.16(15)
C1 C17 C18 C20 -55.75(16)
C9 C17 C18 C19 -113.38(15)
C1 C17 C18 C19 64.71(17)
C17 C18 C20 O2 85.81(18)
C19 C18 C20 O2 -35.6(2)
C17 C18 C20 C21 -94.02(16)
C19 C18 C20 C21 144.57(14)
O2 C20 C21 C26 -1.4(2)
C18 C20 C21 C26 178.43(14)
O2 C20 C21 C22 176.44(16)
C18 C20 C21 C22 -3.7(2)
C26 C21 C22 C23 1.7(2)
C20 C21 C22 C23 -176.07(15)
C21 C22 C23 C24 -0.8(3)
C22 C23 C24 C25 -0.4(3)
C23 C24 C25 C26 0.6(3)
C24 C25 C26 C21 0.3(3)
C22 C21 C26 C25 -1.5(3)
C20 C21 C26 C25 176.47(17)
